data_7718786
loop_
_publ_author_name
'Pavard, Paul-Alexis'
'Pugliese, Eva'
'Coutancier, Damien'
'Albin, Val&#xe9;rie'
'Casaretto, Nicolas'
'Bourcier, Sophie'
'Lair, Virginie'
'Ringuede, Armelle'
'Auffrant, Audrey'
'Schneider, Nathanaelle'

_publ_section_title
;
 Relationship between molecular structures and thermogravimetric
 properties of gallium-amidinate based compounds.
;
_journal_issue 24
_journal_name_full 'Dalton transactions (Cambridge, England : 2003)'
_journal_page_first 9770
_journal_page_last 9777
_journal_paper_doi 10.1039/d5dt00944h
_journal_volume 54
_journal_year 2025
_chemical_absolute_configuration rmad
_chemical_formula_moiety 'C11 H23 Cl2 Ga N2'
_chemical_formula_sum 'C11 H23 Cl2 Ga N2'
_chemical_formula_weight 323.93
_space_group_crystal_system orthorhombic
_space_group_IT_number 19
_space_group_name_Hall 'P 2ac 2ab'
_space_group_name_H-M_alt 'P 21 21 21'
_atom_sites_solution_hydrogens mixed
_atom_sites_solution_primary dual
_audit_creation_date 2025-04-15
_audit_creation_method
;
Olex2 1.5
(compiled 2025.03.04 svn.red2d20d0 for OlexSys, GUI svn.r7188)
;
_audit_update_record
;
2025-04-15 deposited with the CCDC.	2025-05-26 downloaded from the CCDC.
;
_cell_angle_alpha 90
_cell_angle_beta 90
_cell_angle_gamma 90
_cell_formula_units_Z 4
_cell_length_a 8.3253(4)
_cell_length_b 12.4177(7)
_cell_length_c 15.2544(7)
_cell_measurement_reflns_used 3039
_cell_measurement_temperature 150.01
_cell_measurement_theta_max 28.268
_cell_measurement_theta_min 2.671
_cell_volume 1577.02(14)
_computing_cell_refinement 'SAINT V8.38A (Bruker, 2018)'
_computing_data_reduction 'SAINT V8.38A (Bruker, 2018)'
_computing_molecular_graphics 'Olex2 1.5 (Dolomanov et al., 2009)'
_computing_publication_material 'Olex2 1.5 (Dolomanov et al., 2009)'
_computing_structure_refinement 'SHELXL 2018/3 (Sheldrick, 2015)'
_computing_structure_solution 'SHELXT 2014/5 (Sheldrick, 2014)'
_diffrn_ambient_temperature 150.01
_diffrn_measured_fraction_theta_full 0.997
_diffrn_measured_fraction_theta_max 0.997
_diffrn_measurement_device_type 'Bruker APEX-II CCD'
_diffrn_measurement_method '\f and \w scans'
_diffrn_radiation_type MoK\a
_diffrn_radiation_wavelength 0.71073
_diffrn_reflns_av_R_equivalents 0.0358
_diffrn_reflns_av_unetI/netI 0.0544
_diffrn_reflns_Laue_measured_fraction_full 0.997
_diffrn_reflns_Laue_measured_fraction_max 0.997
_diffrn_reflns_limit_h_max 11
_diffrn_reflns_limit_h_min -10
_diffrn_reflns_limit_k_max 16
_diffrn_reflns_limit_k_min -15
_diffrn_reflns_limit_l_max 20
_diffrn_reflns_limit_l_min -20
_diffrn_reflns_number 7901
_diffrn_reflns_point_group_measured_fraction_full 0.998
_diffrn_reflns_point_group_measured_fraction_max 0.998
_diffrn_reflns_theta_full 25.242
_diffrn_reflns_theta_max 28.282
_diffrn_reflns_theta_min 2.787
_diffrn_source_current 31.0
_diffrn_source_power 1.705
_diffrn_source_voltage 55.0
_diffrn_standards_number 0
_exptl_absorpt_coefficient_mu 2.064
_exptl_absorpt_correction_T_max 0.7469
_exptl_absorpt_correction_T_min 0.5694
_exptl_absorpt_correction_type multi-scan
_exptl_absorpt_process_details
;
SADABS-2016/2 (Bruker,2016/2) was used for absorption correction.
wR2(int) was 0.0784 before and 0.0547 after correction.
The Ratio of minimum to maximum transmission is 0.7624.
The \l/2 correction factor is Not present.
;
_exptl_crystal_colour colourless
_exptl_crystal_colour_primary colourless
_exptl_crystal_density_diffrn 1.364
_exptl_crystal_description plate
_exptl_crystal_F_000 672
_exptl_crystal_size_max 0.38
_exptl_crystal_size_mid 0.32
_exptl_crystal_size_min 0.1
_refine_diff_density_max 0.375
_refine_diff_density_min -0.256
_refine_diff_density_rms 0.057
_refine_ls_abs_structure_details
;
 Refined as an inversion twin.
;
_refine_ls_abs_structure_Flack 0.228(14)
_refine_ls_extinction_method none
_refine_ls_goodness_of_fit_ref 1.039
_refine_ls_hydrogen_treatment mixed
_refine_ls_matrix_type full
_refine_ls_number_parameters 168
_refine_ls_number_reflns 3904
_refine_ls_number_restraints 4
_refine_ls_restrained_S_all 1.040
_refine_ls_R_factor_all 0.0346
_refine_ls_R_factor_gt 0.0289
_refine_ls_shift/su_max 0.000
_refine_ls_shift/su_mean 0.000
_refine_ls_structure_factor_coef Fsqd
_refine_ls_weighting_details 'w=1/[\s^2^(Fo^2^)+(0.0167P)^2^+0.0925P] where P=(Fo^2^+2Fc^2^)/3'
_refine_ls_weighting_scheme calc
_refine_ls_wR_factor_gt 0.0675
_refine_ls_wR_factor_ref 0.0704
_reflns_Friedel_coverage 0.750
_reflns_Friedel_fraction_full 1.000
_reflns_Friedel_fraction_max 0.999
_reflns_number_gt 3546
_reflns_number_total 3904
_reflns_threshold_expression 'I > 2\s(I)'
_cod_data_source_file d5dt00944h2.cif
_cod_data_source_block L4GaCl2
_cod_depositor_comments 'Adding full bibliography for 7718786--7718794.cif.'
_cod_database_code 7718786
_shelx_shelxl_version_number 2018/3
_shelx_space_group_comment
;
The symmetry employed for this shelxl refinement is uniquely defined
by the following loop, which should always be used as a source of
symmetry information in preference to the above space-group names.
They are only intended as comments.
;
_shelx_estimated_absorpt_t_max 0.820
_shelx_estimated_absorpt_t_min 0.508
_olex2_refinement_description
;
1. Twinned data refinement
 Scales: 0.772(14)
 0.228(14)
2. Fixed Uiso
 At 1.2 times of:
  All C(H) groups, All C(H,H) groups, All C(H,H,H,H) groups
 At 1.5 times of:
  All C(H,H,H) groups, All C(H,H,H,H,H,H) groups
3. Restrained distances
 C8-H8A
 1 with sigma of 0.02
 H8B-C8
 1 with sigma of 0.02
 C11-C10A \\sim C11-C10B
 with sigma of 0.02
 C8-C10A \\sim C8-C10B
 with sigma of 0.02
4. Others
 Sof(H11D)=Sof(H11E)=Sof(H11F)=Sof(C10B)=Sof(H10C)=Sof(H10D)=Sof(H8B)=1-FVAR(1)
 Sof(H11A)=Sof(H11B)=Sof(H11C)=Sof(C10A)=Sof(H10A)=Sof(H10B)=Sof(H8A)=FVAR(1)
5.a Ternary CH refined with riding coordinates:
 C2(H2), C5(H5)
5.b Secondary CH2 refined with riding coordinates:
 C10A(H10A,H10B), C10B(H10C,H10D)
5.c Idealised Me refined as rotating group:
 C7(H7A,H7B,H7C), C6(H6A,H6B,H6C), C9(H9A,H9B,H9C), C4(H4A,H4B,H4C), C11(H11A,
 H11B,H11C), C11(H11D,H11E,H11F), C3(H3A,H3B,H3C)
;
_olex2_submission_special_instructions 'No special instructions were received'

loop_
_space_group_symop_operation_xyz
'x, y, z'
'-x+1/2, -y, z+1/2'
'-x, y+1/2, -z+1/2'
'x+1/2, -y+1/2, -z'

loop_
_atom_site_label
_atom_site_type_symbol
_atom_site_fract_x
_atom_site_fract_y
_atom_site_fract_z
_atom_site_U_iso_or_equiv
_atom_site_adp_type
_atom_site_occupancy
_atom_site_site_symmetry_order
_atom_site_calc_flag
_atom_site_refinement_flags_posn
_atom_site_refinement_flags_adp
_atom_site_refinement_flags_occupancy
_atom_site_disorder_assembly
_atom_site_disorder_group
Ga1 Ga 0.64352(4) 0.45489(3) 0.42654(2) 0.02987(10) Uani 1 1 d . . . . .
Cl1 Cl 0.87449(10) 0.52900(8) 0.40765(6) 0.0475(2) Uani 1 1 d . . . . .
Cl2 Cl 0.59769(14) 0.33469(8) 0.32840(7) 0.0571(3) Uani 1 1 d . . . . .
N1 N 0.4672(3) 0.5476(3) 0.46026(19) 0.0358(6) Uani 1 1 d . . . . .
N2 N 0.5705(3) 0.4258(2) 0.54523(18) 0.0334(6) Uani 1 1 d . . . . .
C2 C 0.3699(4) 0.6324(3) 0.4208(3) 0.0413(7) Uani 1 1 d . . . . .
H2 H 0.271336 0.643483 0.457197 0.050 Uiso 1 1 calc R U . . .
C5 C 0.6067(4) 0.3532(3) 0.6179(2) 0.0406(8) Uani 1 1 d . . . . .
H5 H 0.512471 0.352158 0.658520 0.049 Uiso 1 1 calc R U . . .
C1 C 0.4597(4) 0.5025(3) 0.5393(2) 0.0336(7) Uani 1 1 d . . . . .
C7 C 0.6301(7) 0.2408(3) 0.5813(3) 0.0671(13) Uani 1 1 d . . . . .
H7A H 0.531887 0.217700 0.551364 0.101 Uiso 1 1 calc R U . . .
H7B H 0.654039 0.190922 0.629380 0.101 Uiso 1 1 calc R U . . .
H7C H 0.719696 0.241084 0.539633 0.101 Uiso 1 1 calc R U . . .
C6 C 0.7505(5) 0.3901(4) 0.6678(3) 0.0584(11) Uani 1 1 d . . . . .
H6A H 0.843861 0.391981 0.628655 0.088 Uiso 1 1 calc R U . . .
H6B H 0.771372 0.340290 0.716235 0.088 Uiso 1 1 calc R U . . .
H6C H 0.730794 0.462440 0.691172 0.088 Uiso 1 1 calc R U . . .
C9 C 0.1817(4) 0.4789(4) 0.5973(3) 0.0515(11) Uani 1 1 d . . . . .
H9A H 0.136679 0.503238 0.541341 0.077 Uiso 1 1 calc R U . . .
H9B H 0.109283 0.499374 0.645133 0.077 Uiso 1 1 calc R U . . .
H9C H 0.193806 0.400373 0.596315 0.077 Uiso 1 1 calc R U . . .
C4 C 0.3207(6) 0.5956(4) 0.3301(4) 0.0638(13) Uani 1 1 d . . . . .
H4A H 0.416728 0.577310 0.296104 0.096 Uiso 1 1 calc R U . . .
H4B H 0.262023 0.653602 0.300602 0.096 Uiso 1 1 calc R U . . .
H4C H 0.251443 0.532048 0.334979 0.096 Uiso 1 1 calc R U . . .
C11 C 0.5188(5) 0.6740(3) 0.6773(3) 0.0485(10) Uani 1 1 d D . . . .
H11A H 0.597466 0.661462 0.630604 0.073 Uiso 0.653(13) 1 calc R U P A 1
H11B H 0.549253 0.632436 0.729373 0.073 Uiso 0.653(13) 1 calc R U P A 1
H11C H 0.516417 0.750795 0.691933 0.073 Uiso 0.653(13) 1 calc R U P A 1
H11D H 0.603417 0.652201 0.636297 0.073 Uiso 0.347(13) 1 calc R U P A 2
H11E H 0.566543 0.689527 0.734673 0.073 Uiso 0.347(13) 1 calc R U P A 2
H11F H 0.464961 0.738577 0.655061 0.073 Uiso 0.347(13) 1 calc R U P A 2
C3 C 0.4646(6) 0.7364(3) 0.4178(3) 0.0579(11) Uani 1 1 d . . . . .
H3A H 0.488295 0.760175 0.477704 0.087 Uiso 1 1 calc R U . . .
H3B H 0.401481 0.791780 0.387708 0.087 Uiso 1 1 calc R U . . .
H3C H 0.565472 0.724573 0.386096 0.087 Uiso 1 1 calc R U . . .
C8 C 0.3418(4) 0.5300(4) 0.6111(3) 0.0521(10) Uani 1 1 d D . . . .
C10A C 0.3552(7) 0.6389(5) 0.6467(4) 0.0397(17) Uani 0.653(13) 1 d D . P A 1
H10A H 0.280080 0.645189 0.696755 0.048 Uiso 0.653(13) 1 calc R U P A 1
H10B H 0.318723 0.690157 0.601140 0.048 Uiso 0.653(13) 1 calc R U P A 1
C10B C 0.3989(12) 0.5846(8) 0.6864(6) 0.031(3) Uani 0.347(13) 1 d D . P A 2
H10C H 0.446721 0.529778 0.725676 0.037 Uiso 0.347(13) 1 calc R U P A 2
H10D H 0.304204 0.614427 0.717223 0.037 Uiso 0.347(13) 1 calc R U P A 2
H8A H 0.383(7) 0.486(4) 0.666(3) 0.037 Uiso 0.653(13) 1 d D U P A 1
H8B H 0.286(12) 0.595(6) 0.586(8) 0.037 Uiso 0.347(13) 1 d D U P A 2

loop_
_atom_site_aniso_label
_atom_site_aniso_U_11
_atom_site_aniso_U_22
_atom_site_aniso_U_33
_atom_site_aniso_U_23
_atom_site_aniso_U_13
_atom_site_aniso_U_12
Ga1 0.03384(16) 0.03051(16) 0.02527(16) 0.00000(13) 0.00698(14) 0.00255(14)
Cl1 0.0378(4) 0.0558(5) 0.0489(5) 0.0048(4) 0.0067(4) -0.0064(4)
Cl2 0.0745(6) 0.0511(5) 0.0456(5) -0.0204(4) 0.0155(5) -0.0126(5)
N1 0.0358(13) 0.0380(14) 0.0335(14) -0.0002(13) 0.0054(11) 0.0091(14)
N2 0.0366(13) 0.0391(16) 0.0243(13) 0.0010(10) 0.0070(11) 0.0004(12)
C2 0.0406(16) 0.0402(16) 0.0431(19) 0.0003(15) -0.0003(18) 0.0100(15)
C5 0.0442(19) 0.0472(19) 0.0305(17) 0.0091(15) 0.0084(14) -0.0043(16)
C1 0.0316(15) 0.0383(16) 0.0309(17) -0.0099(13) 0.0025(13) -0.0048(13)
C7 0.110(4) 0.0390(19) 0.052(2) 0.0106(19) -0.010(3) -0.013(2)
C6 0.070(3) 0.058(3) 0.047(3) -0.001(2) -0.019(2) 0.004(2)
C9 0.0376(17) 0.068(3) 0.049(2) -0.0127(19) 0.0129(15) -0.0152(17)
C4 0.070(3) 0.058(3) 0.063(3) -0.004(2) -0.025(2) 0.020(2)
C11 0.0462(19) 0.051(2) 0.049(2) -0.0169(19) 0.0003(17) -0.0061(18)
C3 0.070(3) 0.039(2) 0.065(3) 0.005(2) -0.009(2) 0.0006(19)
C8 0.0401(18) 0.068(3) 0.048(2) -0.0243(19) 0.0177(17) -0.013(2)
C10A 0.039(3) 0.044(3) 0.037(3) -0.008(3) 0.006(3) 0.003(3)
C10B 0.033(5) 0.035(5) 0.026(5) -0.002(4) 0.007(4) -0.003(4)

loop_
_atom_type_symbol
_atom_type_description
_atom_type_scat_dispersion_real
_atom_type_scat_dispersion_imag
_atom_type_scat_source
C C 0.0033 0.0016 'International Tables Vol C Tables 4.2.6.8 and 6.1.1.4'
H H 0.0000 0.0000 'International Tables Vol C Tables 4.2.6.8 and 6.1.1.4'
Cl Cl 0.1484 0.1585 'International Tables Vol C Tables 4.2.6.8 and 6.1.1.4'
Ga Ga 0.2307 1.6083 'International Tables Vol C Tables 4.2.6.8 and 6.1.1.4'
N N 0.0061 0.0033 'International Tables Vol C Tables 4.2.6.8 and 6.1.1.4'

loop_
_geom_angle_atom_site_label_1
_geom_angle_atom_site_label_2
_geom_angle_atom_site_label_3
_geom_angle
_geom_angle_site_symmetry_1
_geom_angle_site_symmetry_3
_geom_angle_publ_flag
Cl1 Ga1 C1 124.49(8) . . ?
Cl2 Ga1 Cl1 111.27(4) . . ?
Cl2 Ga1 C1 124.23(9) . . ?
N1 Ga1 Cl1 117.35(10) . . ?
N1 Ga1 Cl2 117.63(10) . . ?
N1 Ga1 N2 68.00(12) . . ?
N1 Ga1 C1 34.03(12) . . ?
N2 Ga1 Cl1 118.94(9) . . ?
N2 Ga1 Cl2 117.68(9) . . ?
N2 Ga1 C1 33.97(12) . . ?
C2 N1 Ga1 137.8(2) . . ?
C1 N1 Ga1 91.5(2) . . ?
C1 N1 C2 130.7(3) . . ?
C5 N2 Ga1 139.2(2) . . ?
C1 N2 Ga1 91.2(2) . . ?
C1 N2 C5 129.6(3) . . ?
N1 C2 H2 109.1 . . ?
N1 C2 C4 108.0(3) . . ?
N1 C2 C3 109.8(3) . . ?
C4 C2 H2 109.1 . . ?
C4 C2 C3 111.8(4) . . ?
C3 C2 H2 109.1 . . ?
N2 C5 H5 108.5 . . ?
N2 C5 C7 108.5(3) . . ?
N2 C5 C6 111.3(3) . . ?
C7 C5 H5 108.5 . . ?
C6 C5 H5 108.5 . . ?
C6 C5 C7 111.5(4) . . ?
N1 C1 Ga1 54.47(17) . . ?
N1 C1 C8 126.3(4) . . ?
N2 C1 Ga1 54.85(16) . . ?
N2 C1 N1 109.3(3) . . ?
N2 C1 C8 124.3(3) . . ?
C8 C1 Ga1 178.7(3) . . ?
C5 C7 H7A 109.5 . . ?
C5 C7 H7B 109.5 . . ?
C5 C7 H7C 109.5 . . ?
H7A C7 H7B 109.5 . . ?
H7A C7 H7C 109.5 . . ?
H7B C7 H7C 109.5 . . ?
C5 C6 H6A 109.5 . . ?
C5 C6 H6B 109.5 . . ?
C5 C6 H6C 109.5 . . ?
H6A C6 H6B 109.5 . . ?
H6A C6 H6C 109.5 . . ?
H6B C6 H6C 109.5 . . ?
H9A C9 H9B 109.5 . . ?
H9A C9 H9C 109.5 . . ?
H9B C9 H9C 109.5 . . ?
C8 C9 H9A 109.5 . . ?
C8 C9 H9B 109.5 . . ?
C8 C9 H9C 109.5 . . ?
C2 C4 H4A 109.5 . . ?
C2 C4 H4B 109.5 . . ?
C2 C4 H4C 109.5 . . ?
H4A C4 H4B 109.5 . . ?
H4A C4 H4C 109.5 . . ?
H4B C4 H4C 109.5 . . ?
H11A C11 H11B 109.5 . . ?
H11A C11 H11C 109.5 . . ?
H11B C11 H11C 109.5 . . ?
H11D C11 H11E 109.5 . . ?
H11D C11 H11F 109.5 . . ?
H11E C11 H11F 109.5 . . ?
C10A C11 H11A 109.5 . . ?
C10A C11 H11B 109.5 . . ?
C10A C11 H11C 109.5 . . ?
C10B C11 H11D 109.5 . . ?
C10B C11 H11E 109.5 . . ?
C10B C11 H11F 109.5 . . ?
C2 C3 H3A 109.5 . . ?
C2 C3 H3B 109.5 . . ?
C2 C3 H3C 109.5 . . ?
H3A C3 H3B 109.5 . . ?
H3A C3 H3C 109.5 . . ?
H3B C3 H3C 109.5 . . ?
C1 C8 H8A 104(3) . . ?
C1 C8 H8B 102(7) . . ?
C9 C8 C1 112.4(3) . . ?
C9 C8 H8A 101(3) . . ?
C9 C8 H8B 83(6) . . ?
C10A C8 C1 115.4(4) . . ?
C10A C8 C9 121.0(4) . . ?
C10A C8 H8A 99(3) . . ?
C10B C8 C1 118.6(5) . . ?
C10B C8 C9 128.2(5) . . ?
C10B C8 H8B 95(7) . . ?
C11 C10A H10A 108.1 . . ?
C11 C10A H10B 108.1 . . ?
C8 C10A C11 116.9(5) . . ?
C8 C10A H10A 108.1 . . ?
C8 C10A H10B 108.1 . . ?
H10A C10A H10B 107.3 . . ?
C11 C10B H10C 107.3 . . ?
C11 C10B H10D 107.3 . . ?
C8 C10B C11 120.2(7) . . ?
C8 C10B H10C 107.3 . . ?
C8 C10B H10D 107.3 . . ?
H10C C10B H10D 106.9 . . ?

loop_
_geom_bond_atom_site_label_1
_geom_bond_atom_site_label_2
_geom_bond_distance
_geom_bond_site_symmetry_2
_geom_bond_publ_flag
Ga1 Cl1 2.1511(9) . ?
Ga1 Cl2 2.1481(10) . ?
Ga1 N1 1.935(3) . ?
Ga1 N2 1.944(3) . ?
Ga1 C1 2.377(3) . ?
N1 C2 1.458(4) . ?
N1 C1 1.331(5) . ?
N2 C5 1.460(4) . ?
N2 C1 1.328(5) . ?
C2 H2 1.0000 . ?
C2 C4 1.513(6) . ?
C2 C3 1.514(5) . ?
C5 H5 1.0000 . ?
C5 C7 1.516(6) . ?
C5 C6 1.491(6) . ?
C1 C8 1.511(5) . ?
C7 H7A 0.9800 . ?
C7 H7B 0.9800 . ?
C7 H7C 0.9800 . ?
C6 H6A 0.9800 . ?
C6 H6B 0.9800 . ?
C6 H6C 0.9800 . ?
C9 H9A 0.9800 . ?
C9 H9B 0.9800 . ?
C9 H9C 0.9800 . ?
C9 C8 1.492(5) . ?
C4 H4A 0.9800 . ?
C4 H4B 0.9800 . ?
C4 H4C 0.9800 . ?
C11 H11A 0.9800 . ?
C11 H11B 0.9800 . ?
C11 H11C 0.9800 . ?
C11 H11D 0.9800 . ?
C11 H11E 0.9800 . ?
C11 H11F 0.9800 . ?
C11 C10A 1.504(7) . ?
C11 C10B 1.500(10) . ?
C3 H3A 0.9800 . ?
C3 H3B 0.9800 . ?
C3 H3C 0.9800 . ?
C8 C10A 1.462(7) . ?
C8 C10B 1.415(10) . ?
C8 H8A 1.05(3) . ?
C8 H8B 1.01(3) . ?
C10A H10A 0.9900 . ?
C10A H10B 0.9900 . ?
C10B H10C 0.9900 . ?
C10B H10D 0.9900 . ?

loop_
_geom_torsion_atom_site_label_1
_geom_torsion_atom_site_label_2
_geom_torsion_atom_site_label_3
_geom_torsion_atom_site_label_4
_geom_torsion
_geom_torsion_site_symmetry_1
_geom_torsion_site_symmetry_2
_geom_torsion_site_symmetry_3
_geom_torsion_site_symmetry_4
_geom_torsion_publ_flag
Ga1 N1 C2 C4 45.6(5) . . . . ?
Ga1 N1 C2 C3 -76.5(5) . . . . ?
Ga1 N1 C1 N2 -0.5(3) . . . . ?
Ga1 N1 C1 C8 -178.7(3) . . . . ?
Ga1 N2 C5 C7 -43.3(5) . . . . ?
Ga1 N2 C5 C6 79.8(5) . . . . ?
Ga1 N2 C1 N1 0.5(3) . . . . ?
Ga1 N2 C1 C8 178.8(3) . . . . ?
N1 C1 C8 C9 79.7(5) . . . . ?
N1 C1 C8 C10A -64.7(6) . . . . ?
N1 C1 C8 C10B -109.3(7) . . . . ?
N2 C1 C8 C9 -98.3(5) . . . . ?
N2 C1 C8 C10A 117.3(5) . . . . ?
N2 C1 C8 C10B 72.7(7) . . . . ?
C2 N1 C1 Ga1 178.7(4) . . . . ?
C2 N1 C1 N2 178.2(3) . . . . ?
C2 N1 C1 C8 0.0(6) . . . . ?
C5 N2 C1 Ga1 -179.3(4) . . . . ?
C5 N2 C1 N1 -178.8(3) . . . . ?
C5 N2 C1 C8 -0.5(5) . . . . ?
C1 N1 C2 C4 -132.4(4) . . . . ?
C1 N1 C2 C3 105.4(4) . . . . ?
C1 N2 C5 C7 135.6(4) . . . . ?
C1 N2 C5 C6 -101.3(4) . . . . ?
C1 C8 C10A C11 -52.4(7) . . . . ?
C1 C8 C10B C11 41.0(11) . . . . ?
C9 C8 C10A C11 166.5(5) . . . . ?
C9 C8 C10B C11 -149.7(6) . . . . ?

loop_
_twin_individual_id
_twin_individual_mass_fraction_refined
1 0.772(14)
2 0.228(14)
